data_1546899
loop_
_publ_author_name
'Habraken, Evi R. M.'
'Mens, Lars C.'
'Nieger, Martin'
'Lutz, Martin'
'Ehlers, Andreas W.'
'Slootweg, J. Chris'

_publ_section_title
;
 Reactivity of the geminal phosphinoborane tBu <sub>2</sub> PCH
 <sub>2</sub> BPh <sub>2</sub> towards alkynes, nitriles, and nitrilium
 triflates
;
_journal_issue 36
_journal_name_full 'Dalton Transactions'
_journal_page_first 12284
_journal_page_last 12292
_journal_paper_doi 10.1039/C7DT02570J
_journal_volume 46
_journal_year 2017
_chemical_formula_moiety 'C29 H36 B P'
_chemical_formula_sum 'C29 H36 B P'
_chemical_formula_weight 426.36
_chemical_name_systematic
;
 ((di-tert-butylphosphonio)methyl)diphenyl(phenylethynyl)borate
;
_space_group_crystal_system orthorhombic
_space_group_IT_number 61
_space_group_name_Hall '-P 2ac 2ab'
_space_group_name_H-M_alt 'P b c a'
_symmetry_space_group_name_Hall '-P 2ac 2ab'
_symmetry_space_group_name_H-M 'P b c a'
_atom_sites_solution_hydrogens difmap
_atom_sites_solution_primary direct
_atom_sites_solution_secondary difmap
_audit_creation_method SHELXL-2014/7
_audit_update_record
;
2017-06-14 deposited with the CCDC.
2017-08-28 downloaded from the CCDC.
;
_cell_angle_alpha 90
_cell_angle_beta 90
_cell_angle_gamma 90
_cell_formula_units_Z 8
_cell_length_a 16.9924(6)
_cell_length_b 16.5973(5)
_cell_length_c 17.5163(6)
_cell_measurement_reflns_used 9919
_cell_measurement_temperature 123(2)
_cell_measurement_theta_max 72.1
_cell_measurement_theta_min 4.5
_cell_volume 4940.1(3)
_computing_cell_refinement APEX3
_computing_data_collection APEX3
_computing_data_reduction SAINT
_computing_molecular_graphics Shelxtl
_computing_publication_material publCIF
_computing_structure_refinement 'SHELXL-2014/7 (Sheldrick, 2014)'
_computing_structure_solution SHELXS-97
_diffrn_ambient_temperature 123(2)
_diffrn_detector_area_resol_mean 10.4167
_diffrn_measured_fraction_theta_full 0.999
_diffrn_measured_fraction_theta_max 0.999
_diffrn_measurement_device_type 'Bruker D8 VENTURE with Photon100 detector'
_diffrn_measurement_method 'rotation in \f and \w, 1\%, shutterless'
_diffrn_radiation_type CuK\a
_diffrn_radiation_wavelength 1.54178
_diffrn_reflns_av_R_equivalents 0.0323
_diffrn_reflns_av_unetI/netI 0.0187
_diffrn_reflns_Laue_measured_fraction_full 0.999
_diffrn_reflns_Laue_measured_fraction_max 0.999
_diffrn_reflns_limit_h_max 20
_diffrn_reflns_limit_h_min -19
_diffrn_reflns_limit_k_max 20
_diffrn_reflns_limit_k_min -20
_diffrn_reflns_limit_l_max 19
_diffrn_reflns_limit_l_min -21
_diffrn_reflns_number 39211
_diffrn_reflns_point_group_measured_fraction_full 0.999
_diffrn_reflns_point_group_measured_fraction_max 0.999
_diffrn_reflns_theta_full 67.679
_diffrn_reflns_theta_max 72.167
_diffrn_reflns_theta_min 4.499
_diffrn_source 'INCOATEC microfocus sealed tube'
_exptl_absorpt_coefficient_mu 1.061
_exptl_absorpt_correction_T_max 0.9582
_exptl_absorpt_correction_T_min 0.7887
_exptl_absorpt_correction_type multi-scan
_exptl_absorpt_process_details 'SADABS (Sheldrick, 2014)'
_exptl_crystal_colour colourless
_exptl_crystal_density_diffrn 1.147
_exptl_crystal_description blocks
_exptl_crystal_F_000 1840
_exptl_crystal_size_max 0.200
_exptl_crystal_size_mid 0.150
_exptl_crystal_size_min 0.060
_refine_diff_density_max 0.326
_refine_diff_density_min -0.334
_refine_diff_density_rms 0.044
_refine_ls_extinction_method none
_refine_ls_goodness_of_fit_ref 1.035
_refine_ls_hydrogen_treatment mixed
_refine_ls_matrix_type full
_refine_ls_number_parameters 284
_refine_ls_number_reflns 4859
_refine_ls_number_restraints 0
_refine_ls_restrained_S_all 1.035
_refine_ls_R_factor_all 0.0386
_refine_ls_R_factor_gt 0.0344
_refine_ls_shift/su_max 0.001
_refine_ls_shift/su_mean 0.000
_refine_ls_structure_factor_coef Fsqd
_refine_ls_weighting_details 'w=1/[\s^2^(Fo^2^)+(0.0554P)^2^+1.7627P] where P=(Fo^2^+2Fc^2^)/3'
_refine_ls_weighting_scheme calc
_refine_ls_wR_factor_gt 0.0918
_refine_ls_wR_factor_ref 0.0950
_reflns_Friedel_coverage 0.000
_reflns_number_gt 4380
_reflns_number_total 4859
_reflns_threshold_expression 'I > 2\s(I)'
_cod_data_source_file c7dt02570j2.cif
_cod_data_source_block jcs062_compound_2a
_cod_database_code 1546899
_shelx_shelxl_version_number 2014/7
_shelx_space_group_comment
;
The symmetry employed for this shelxl refinement is uniquely defined
by the following loop, which should always be used as a source of
symmetry information in preference to the above space-group names.
They are only intended as comments.
;
_shelx_estimated_absorpt_t_min 0.816
_shelx_estimated_absorpt_t_max 0.939

loop_
_space_group_symop_operation_xyz
'x, y, z'
'-x+1/2, -y, z+1/2'
'-x, y+1/2, -z+1/2'
'x+1/2, -y+1/2, -z'
'-x, -y, -z'
'x-1/2, y, -z-1/2'
'x, -y-1/2, z-1/2'
'-x-1/2, y-1/2, z'

loop_
_atom_site_label
_atom_site_type_symbol
_atom_site_fract_x
_atom_site_fract_y
_atom_site_fract_z
_atom_site_U_iso_or_equiv
_atom_site_adp_type
_atom_site_occupancy
_atom_site_site_symmetry_order
_atom_site_calc_flag
_atom_site_refinement_flags_posn
_atom_site_refinement_flags_adp
P1 P 0.73668(2) 0.59082(2) 0.75101(2) 0.01404(10) Uani 1 1 d . .
H1 H 0.7003(9) 0.6086(9) 0.6900(9) 0.025(4) Uiso 1 1 d . .
C1 C 0.80635(7) 0.51310(7) 0.73055(7) 0.0166(2) Uani 1 1 d . .
H1A H 0.8600 0.5352 0.7375 0.020 Uiso 1 1 calc R U
H1B H 0.7993 0.4692 0.7682 0.020 Uiso 1 1 calc R U
B1 B 0.79967(8) 0.47350(8) 0.64165(7) 0.0158(3) Uani 1 1 d . .
C2 C 0.78653(7) 0.68671(7) 0.77493(7) 0.0184(2) Uani 1 1 d . .
C3 C 0.84447(8) 0.67614(8) 0.84141(8) 0.0252(3) Uani 1 1 d . .
H3A H 0.8824 0.6336 0.8289 0.038 Uiso 1 1 calc R U
H3B H 0.8726 0.7269 0.8502 0.038 Uiso 1 1 calc R U
H3C H 0.8155 0.6612 0.8876 0.038 Uiso 1 1 calc R U
C4 C 0.83252(8) 0.71171(8) 0.70313(7) 0.0242(3) Uani 1 1 d . .
H4A H 0.8714 0.6701 0.6907 0.036 Uiso 1 1 calc R U
H4B H 0.7960 0.7181 0.6603 0.036 Uiso 1 1 calc R U
H4C H 0.8595 0.7629 0.7126 0.036 Uiso 1 1 calc R U
C5 C 0.72629(8) 0.75295(7) 0.79283(8) 0.0245(3) Uani 1 1 d . .
H5A H 0.6899 0.7587 0.7498 0.037 Uiso 1 1 calc R U
H5B H 0.6967 0.7384 0.8388 0.037 Uiso 1 1 calc R U
H5C H 0.7538 0.8041 0.8014 0.037 Uiso 1 1 calc R U
C6 C 0.65790(7) 0.55918(7) 0.81840(7) 0.0202(3) Uani 1 1 d . .
C7 C 0.68034(9) 0.57566(9) 0.90165(7) 0.0279(3) Uani 1 1 d . .
H7A H 0.7285 0.5461 0.9143 0.042 Uiso 1 1 calc R U
H7B H 0.6893 0.6335 0.9087 0.042 Uiso 1 1 calc R U
H7C H 0.6376 0.5580 0.9352 0.042 Uiso 1 1 calc R U
C8 C 0.58257(8) 0.60464(9) 0.79647(8) 0.0295(3) Uani 1 1 d . .
H8A H 0.5694 0.5932 0.7431 0.044 Uiso 1 1 calc R U
H8B H 0.5392 0.5871 0.8294 0.044 Uiso 1 1 calc R U
H8C H 0.5909 0.6627 0.8029 0.044 Uiso 1 1 calc R U
C9 C 0.64309(9) 0.46818(8) 0.80987(9) 0.0319(3) Uani 1 1 d . .
H9A H 0.6286 0.4561 0.7569 0.048 Uiso 1 1 calc R U
H9B H 0.6910 0.4386 0.8233 0.048 Uiso 1 1 calc R U
H9C H 0.6002 0.4519 0.8440 0.048 Uiso 1 1 calc R U
C10 C 0.85090(7) 0.39031(7) 0.64066(7) 0.0167(2) Uani 1 1 d . .
C11 C 0.91790(7) 0.37829(7) 0.68607(7) 0.0205(3) Uani 1 1 d . .
H11 H 0.9336 0.4197 0.7202 0.025 Uiso 1 1 calc R U
C12 C 0.96217(8) 0.30780(8) 0.68288(8) 0.0245(3) Uani 1 1 d . .
H12 H 1.0072 0.3018 0.7145 0.029 Uiso 1 1 calc R U
C13 C 0.94061(8) 0.24622(7) 0.63352(8) 0.0262(3) Uani 1 1 d . .
H13 H 0.9709 0.1982 0.6307 0.031 Uiso 1 1 calc R U
C14 C 0.87421(8) 0.25573(7) 0.58844(7) 0.0247(3) Uani 1 1 d . .
H14 H 0.8585 0.2137 0.5549 0.030 Uiso 1 1 calc R U
C15 C 0.83055(7) 0.32639(7) 0.59206(7) 0.0198(2) Uani 1 1 d . .
H15 H 0.7853 0.3316 0.5605 0.024 Uiso 1 1 calc R U
C16 C 0.83471(7) 0.53936(7) 0.58104(6) 0.0153(2) Uani 1 1 d . .
C17 C 0.91576(7) 0.54697(7) 0.56819(7) 0.0185(2) Uani 1 1 d . .
H17 H 0.9506 0.5102 0.5924 0.022 Uiso 1 1 calc R U
C18 C 0.94705(7) 0.60647(8) 0.52125(7) 0.0221(3) Uani 1 1 d . .
H18 H 1.0023 0.6096 0.5136 0.027 Uiso 1 1 calc R U
C19 C 0.89759(8) 0.66132(8) 0.48560(7) 0.0235(3) Uani 1 1 d . .
H19 H 0.9188 0.7030 0.4547 0.028 Uiso 1 1 calc R U
C20 C 0.81682(8) 0.65454(8) 0.49566(7) 0.0222(3) Uani 1 1 d . .
H20 H 0.7824 0.6913 0.4709 0.027 Uiso 1 1 calc R U
C21 C 0.78627(7) 0.59389(7) 0.54198(7) 0.0183(2) Uani 1 1 d . .
H21 H 0.7308 0.5893 0.5473 0.022 Uiso 1 1 calc R U
C22 C 0.70984(7) 0.45511(7) 0.62248(7) 0.0185(2) Uani 1 1 d . .
C23 C 0.64118(7) 0.44256(7) 0.60883(7) 0.0209(3) Uani 1 1 d . .
C24 C 0.55910(7) 0.42462(8) 0.59829(7) 0.0201(3) Uani 1 1 d . .
C25 C 0.53390(8) 0.34467(8) 0.59105(8) 0.0265(3) Uani 1 1 d . .
H25 H 0.5715 0.3023 0.5915 0.032 Uiso 1 1 calc R U
C26 C 0.45482(9) 0.32686(9) 0.58323(9) 0.0326(3) Uani 1 1 d . .
H26 H 0.4384 0.2723 0.5788 0.039 Uiso 1 1 calc R U
C27 C 0.39938(8) 0.38804(9) 0.58182(8) 0.0303(3) Uani 1 1 d . .
H27 H 0.3450 0.3756 0.5771 0.036 Uiso 1 1 calc R U
C28 C 0.42356(8) 0.46729(9) 0.58724(8) 0.0302(3) Uani 1 1 d . .
H28 H 0.3858 0.5094 0.5851 0.036 Uiso 1 1 calc R U
C29 C 0.50269(8) 0.48577(8) 0.59579(8) 0.0271(3) Uani 1 1 d . .
H29 H 0.5186 0.5404 0.6000 0.032 Uiso 1 1 calc R U

loop_
_atom_site_aniso_label
_atom_site_aniso_U_11
_atom_site_aniso_U_22
_atom_site_aniso_U_33
_atom_site_aniso_U_23
_atom_site_aniso_U_13
_atom_site_aniso_U_12
P1 0.01536(17) 0.01347(15) 0.01329(15) 0.00031(10) 0.00133(10) -0.00002(10)
C1 0.0166(6) 0.0161(5) 0.0173(5) -0.0003(4) -0.0001(4) 0.0024(4)
B1 0.0154(6) 0.0152(6) 0.0167(6) -0.0012(5) -0.0004(5) 0.0001(5)
C2 0.0208(6) 0.0152(5) 0.0192(6) -0.0022(4) -0.0001(5) -0.0019(5)
C3 0.0256(7) 0.0254(6) 0.0248(6) -0.0040(5) -0.0054(5) -0.0022(5)
C4 0.0270(7) 0.0209(6) 0.0246(6) -0.0005(5) 0.0031(5) -0.0077(5)
C5 0.0303(7) 0.0160(5) 0.0271(6) -0.0026(5) 0.0000(5) 0.0025(5)
C6 0.0210(6) 0.0213(6) 0.0183(6) 0.0035(5) 0.0059(5) 0.0000(5)
C7 0.0325(7) 0.0330(7) 0.0181(6) 0.0043(5) 0.0062(5) 0.0008(6)
C8 0.0190(6) 0.0389(7) 0.0307(7) 0.0089(6) 0.0064(5) 0.0014(6)
C9 0.0382(8) 0.0242(7) 0.0332(7) 0.0028(5) 0.0138(6) -0.0084(6)
C10 0.0169(6) 0.0155(5) 0.0178(5) 0.0011(4) 0.0042(4) -0.0013(4)
C11 0.0189(6) 0.0183(6) 0.0243(6) -0.0019(5) 0.0004(5) -0.0005(5)
C12 0.0183(6) 0.0238(6) 0.0313(7) 0.0043(5) 0.0021(5) 0.0038(5)
C13 0.0257(7) 0.0161(6) 0.0369(7) 0.0025(5) 0.0117(6) 0.0040(5)
C14 0.0301(7) 0.0173(6) 0.0267(6) -0.0041(5) 0.0083(5) -0.0034(5)
C15 0.0217(6) 0.0191(6) 0.0187(6) -0.0002(4) 0.0032(5) -0.0032(5)
C16 0.0170(6) 0.0156(5) 0.0133(5) -0.0038(4) -0.0007(4) -0.0001(4)
C17 0.0172(6) 0.0194(5) 0.0190(5) -0.0006(4) -0.0029(5) 0.0002(5)
C18 0.0170(6) 0.0272(6) 0.0221(6) 0.0010(5) 0.0003(5) -0.0026(5)
C19 0.0259(7) 0.0259(6) 0.0188(6) 0.0050(5) 0.0006(5) -0.0041(5)
C20 0.0237(6) 0.0244(6) 0.0187(6) 0.0043(5) -0.0032(5) 0.0025(5)
C21 0.0165(6) 0.0220(6) 0.0165(5) -0.0008(4) -0.0007(4) 0.0011(4)
C22 0.0191(6) 0.0172(5) 0.0192(6) -0.0015(4) 0.0006(5) 0.0001(4)
C23 0.0192(6) 0.0220(6) 0.0215(6) -0.0013(5) -0.0012(5) -0.0007(5)
C24 0.0174(6) 0.0258(6) 0.0170(6) -0.0010(5) -0.0013(5) -0.0030(5)
C25 0.0248(7) 0.0253(6) 0.0293(7) 0.0035(5) -0.0091(5) -0.0011(5)
C26 0.0297(8) 0.0313(7) 0.0367(8) 0.0071(6) -0.0115(6) -0.0129(6)
C27 0.0172(6) 0.0491(8) 0.0246(7) 0.0018(6) -0.0042(5) -0.0091(6)
C28 0.0190(7) 0.0412(8) 0.0304(7) -0.0078(6) -0.0017(5) 0.0058(6)
C29 0.0215(6) 0.0259(7) 0.0337(7) -0.0077(5) -0.0018(5) 0.0003(5)

loop_
_atom_type_symbol
_atom_type_description
_atom_type_scat_dispersion_real
_atom_type_scat_dispersion_imag
_atom_type_scat_source
C C 0.0181 0.0091 'International Tables Vol C Tables 4.2.6.8 and 6.1.1.4'
H H 0.0000 0.0000 'International Tables Vol C Tables 4.2.6.8 and 6.1.1.4'
B B 0.0090 0.0039 'International Tables Vol C Tables 4.2.6.8 and 6.1.1.4'
P P 0.2955 0.4335 'International Tables Vol C Tables 4.2.6.8 and 6.1.1.4'

loop_
_geom_angle_atom_site_label_1
_geom_angle_atom_site_label_2
_geom_angle_atom_site_label_3
_geom_angle
C1 P1 C2 111.28(6)
C1 P1 C6 113.58(5)
C2 P1 C6 115.36(6)
C1 P1 H1 108.8(7)
C2 P1 H1 102.4(7)
C6 P1 H1 104.4(7)
B1 C1 P1 114.83(8)
B1 C1 H1A 108.6
P1 C1 H1A 108.6
B1 C1 H1B 108.6
P1 C1 H1B 108.6
H1A C1 H1B 107.5
C22 B1 C10 110.30(9)
C22 B1 C16 109.88(10)
C10 B1 C16 111.36(9)
C22 B1 C1 109.41(9)
C10 B1 C1 107.59(9)
C16 B1 C1 108.23(9)
C5 C2 C3 110.77(10)
C5 C2 C4 108.23(10)
C3 C2 C4 108.99(10)
C5 C2 P1 110.92(9)
C3 C2 P1 111.53(8)
C4 C2 P1 106.22(8)
C2 C3 H3A 109.5
C2 C3 H3B 109.5
H3A C3 H3B 109.5
C2 C3 H3C 109.5
H3A C3 H3C 109.5
H3B C3 H3C 109.5
C2 C4 H4A 109.5
C2 C4 H4B 109.5
H4A C4 H4B 109.5
C2 C4 H4C 109.5
H4A C4 H4C 109.5
H4B C4 H4C 109.5
C2 C5 H5A 109.5
C2 C5 H5B 109.5
H5A C5 H5B 109.5
C2 C5 H5C 109.5
H5A C5 H5C 109.5
H5B C5 H5C 109.5
C7 C6 C8 110.98(11)
C7 C6 C9 107.97(11)
C8 C6 C9 108.78(12)
C7 C6 P1 111.99(9)
C8 C6 P1 107.61(8)
C9 C6 P1 109.46(9)
C6 C7 H7A 109.5
C6 C7 H7B 109.5
H7A C7 H7B 109.5
C6 C7 H7C 109.5
H7A C7 H7C 109.5
H7B C7 H7C 109.5
C6 C8 H8A 109.5
C6 C8 H8B 109.5
H8A C8 H8B 109.5
C6 C8 H8C 109.5
H8A C8 H8C 109.5
H8B C8 H8C 109.5
C6 C9 H9A 109.5
C6 C9 H9B 109.5
H9A C9 H9B 109.5
C6 C9 H9C 109.5
H9A C9 H9C 109.5
H9B C9 H9C 109.5
C11 C10 C15 115.87(11)
C11 C10 B1 123.16(10)
C15 C10 B1 120.95(11)
C12 C11 C10 122.37(11)
C12 C11 H11 118.8
C10 C11 H11 118.8
C13 C12 C11 120.08(12)
C13 C12 H12 120.0
C11 C12 H12 120.0
C14 C13 C12 119.07(12)
C14 C13 H13 120.5
C12 C13 H13 120.5
C13 C14 C15 120.32(12)
C13 C14 H14 119.8
C15 C14 H14 119.8
C14 C15 C10 122.29(12)
C14 C15 H15 118.9
C10 C15 H15 118.9
C17 C16 C21 116.13(11)
C17 C16 B1 121.48(10)
C21 C16 B1 122.31(10)
C18 C17 C16 122.33(11)
C18 C17 H17 118.8
C16 C17 H17 118.8
C19 C18 C17 120.03(12)
C19 C18 H18 120.0
C17 C18 H18 120.0
C18 C19 C20 119.24(11)
C18 C19 H19 120.4
C20 C19 H19 120.4
C19 C20 C21 120.06(12)
C19 C20 H20 120.0
C21 C20 H20 120.0
C20 C21 C16 122.14(12)
C20 C21 H21 118.9
C16 C21 H21 118.9
C23 C22 B1 178.61(13)
C22 C23 C24 175.54(13)
C29 C24 C25 118.42(12)
C29 C24 C23 121.27(12)
C25 C24 C23 120.30(12)
C26 C25 C24 120.58(13)
C26 C25 H25 119.7
C24 C25 H25 119.7
C25 C26 C27 120.40(13)
C25 C26 H26 119.8
C27 C26 H26 119.8
C28 C27 C26 119.64(13)
C28 C27 H27 120.2
C26 C27 H27 120.2
C27 C28 C29 120.41(13)
C27 C28 H28 119.8
C29 C28 H28 119.8
C28 C29 C24 120.53(13)
C28 C29 H29 119.7
C24 C29 H29 119.7

loop_
_geom_bond_atom_site_label_1
_geom_bond_atom_site_label_2
_geom_bond_distance
P1 C1 1.7871(12)
P1 C2 1.8508(12)
P1 C6 1.8606(12)
P1 H1 1.270(15)
C1 B1 1.6942(17)
C1 H1A 0.9900
C1 H1B 0.9900
B1 C22 1.5924(17)
B1 C10 1.6323(16)
B1 C16 1.6359(17)
C2 C5 1.5345(16)
C2 C3 1.5350(17)
C2 C4 1.5378(17)
C3 H3A 0.9800
C3 H3B 0.9800
C3 H3C 0.9800
C4 H4A 0.9800
C4 H4B 0.9800
C4 H4C 0.9800
C5 H5A 0.9800
C5 H5B 0.9800
C5 H5C 0.9800
C6 C7 1.5318(18)
C6 C8 1.5347(18)
C6 C9 1.5385(18)
C7 H7A 0.9800
C7 H7B 0.9800
C7 H7C 0.9800
C8 H8A 0.9800
C8 H8B 0.9800
C8 H8C 0.9800
C9 H9A 0.9800
C9 H9B 0.9800
C9 H9C 0.9800
C10 C11 1.4031(17)
C10 C15 1.4035(16)
C11 C12 1.3920(17)
C11 H11 0.9500
C12 C13 1.3879(19)
C12 H12 0.9500
C13 C14 1.386(2)
C13 H13 0.9500
C14 C15 1.3892(18)
C14 H14 0.9500
C15 H15 0.9500
C16 C17 1.4013(17)
C16 C21 1.4017(16)
C17 C18 1.3907(17)
C17 H17 0.9500
C18 C19 1.3876(18)
C18 H18 0.9500
C19 C20 1.3883(19)
C19 H19 0.9500
C20 C21 1.3932(17)
C20 H20 0.9500
C21 H21 0.9500
C22 C23 1.2091(18)
C23 C24 1.4380(17)
C24 C29 1.3967(19)
C24 C25 1.4001(18)
C25 C26 1.383(2)
C25 H25 0.9500
C26 C27 1.385(2)
C26 H26 0.9500
C27 C28 1.381(2)
C27 H27 0.9500
C28 C29 1.3873(19)
C28 H28 0.9500
C29 H29 0.9500

loop_
_geom_torsion_atom_site_label_1
_geom_torsion_atom_site_label_2
_geom_torsion_atom_site_label_3
_geom_torsion_atom_site_label_4
_geom_torsion
C2 P1 C1 B1 -119.78(8)
C6 P1 C1 B1 108.04(9)
P1 C1 B1 C22 -46.06(11)
P1 C1 B1 C10 -165.90(8)
P1 C1 B1 C16 73.66(11)
C1 P1 C2 C5 -179.69(8)
C6 P1 C2 C5 -48.41(10)
C1 P1 C2 C3 -55.70(10)
C6 P1 C2 C3 75.58(10)
C1 P1 C2 C4 62.93(10)
C6 P1 C2 C4 -165.80(8)
C1 P1 C6 C7 90.34(10)
C2 P1 C6 C7 -39.84(11)
C1 P1 C6 C8 -147.43(9)
C2 P1 C6 C8 82.40(10)
C1 P1 C6 C9 -29.37(11)
C2 P1 C6 C9 -159.55(9)
C22 B1 C10 C11 -150.06(11)
C16 B1 C10 C11 87.66(13)
C1 B1 C10 C11 -30.79(15)
C22 B1 C10 C15 31.29(15)
C16 B1 C10 C15 -90.99(13)
C1 B1 C10 C15 150.57(10)
C15 C10 C11 C12 0.59(18)
B1 C10 C11 C12 -178.12(11)
C10 C11 C12 C13 0.02(19)
C11 C12 C13 C14 -0.72(19)
C12 C13 C14 C15 0.79(19)
C13 C14 C15 C10 -0.16(19)
C11 C10 C15 C14 -0.51(17)
B1 C10 C15 C14 178.23(11)
C22 B1 C16 C17 -158.85(10)
C10 B1 C16 C17 -36.33(14)
C1 B1 C16 C17 81.73(13)
C22 B1 C16 C21 24.40(15)
C10 B1 C16 C21 146.92(11)
C1 B1 C16 C21 -95.02(12)
C21 C16 C17 C18 1.81(17)
B1 C16 C17 C18 -175.13(11)
C16 C17 C18 C19 0.44(19)
C17 C18 C19 C20 -1.82(19)
C18 C19 C20 C21 0.90(19)
C19 C20 C21 C16 1.47(19)
C17 C16 C21 C20 -2.76(17)
B1 C16 C21 C20 174.15(11)
C29 C24 C25 C26 -1.3(2)
C23 C24 C25 C26 178.02(12)
C24 C25 C26 C27 0.5(2)
C25 C26 C27 C28 0.9(2)
C26 C27 C28 C29 -1.4(2)
C27 C28 C29 C24 0.6(2)
C25 C24 C29 C28 0.8(2)
C23 C24 C29 C28 -178.59(13)
